data_1556869
loop_
_publ_author_name
'Wang, Hai-Xu'
'Wan, Qingyun'
'Low, Kam-Hung'
'Zhou, Cong-Ying'
'Huang, Jie-Sheng'
'Zhang, Jun-Long'
'Che, Chi-Ming'

_publ_section_title
;
 Stable group 8 metal porphyrin mono- and bis(dialkylcarbene) complexes:
 synthesis, characterization, and catalytic activity.
;
_journal_issue 8
_journal_name_full 'Chemical science'
_journal_page_first 2243
_journal_page_last 2259
_journal_paper_doi 10.1039/c9sc05432d
_journal_volume 11
_journal_year 2020
_chemical_formula_moiety 'C59 H54 N4 O Ru, C H4 O, C H2 CL2'
_chemical_formula_sum 'C61 H60 Cl2 N4 O2 Ru'
_chemical_formula_weight 1053.10
_space_group_crystal_system monoclinic
_space_group_IT_number 14
_space_group_name_Hall '-P 2ybc'
_space_group_name_H-M_alt 'P 1 21/c 1'
_atom_sites_solution_hydrogens mixed
_audit_creation_method SHELXL-2014/7
_audit_update_record
;
2019-10-26 deposited with the CCDC.	2019-12-30 downloaded from the CCDC.
;
_cell_angle_alpha 90
_cell_angle_beta 95.757(2)
_cell_angle_gamma 90
_cell_formula_units_Z 4
_cell_length_a 11.5545(10)
_cell_length_b 17.3432(16)
_cell_length_c 25.028(2)
_cell_measurement_reflns_used 531
_cell_measurement_temperature 150(2)
_cell_measurement_theta_max 22.5
_cell_measurement_theta_min 2.8
_cell_volume 4990.1(7)
_computing_cell_refinement 'SAINT v8.34A (Bruker-AXS, 2013)'
_computing_data_collection 'APEX3 v2015.5-2 (Bruker-AXS, 2015)'
_computing_data_reduction 'SAINT v8.34A (Bruker-AXS, 2013)'
_computing_molecular_graphics 'Bruker SHELXTL'
_computing_publication_material 'Bruker SHELXTL'
_computing_structure_refinement 'SHELXL-2014/7 (Sheldrick, 2014)'
_computing_structure_solution 'SHELXT-2014/5 (Sheldrick, 2015)'
_diffrn_ambient_temperature 150(2)
_diffrn_detector_area_resol_mean 10.24
_diffrn_measured_fraction_theta_full 0.999
_diffrn_measured_fraction_theta_max 0.996
_diffrn_measurement_device_type 'Bruker D8 VENTURE FIXED-CHI PHOTON 100 CMOS'
_diffrn_measurement_method '\f and \w scans'
_diffrn_radiation_type MoK\a
_diffrn_radiation_wavelength 0.71073
_diffrn_reflns_av_R_equivalents 0.1219
_diffrn_reflns_av_unetI/netI 0.0495
_diffrn_reflns_Laue_measured_fraction_full 0.999
_diffrn_reflns_Laue_measured_fraction_max 0.996
_diffrn_reflns_limit_h_max 13
_diffrn_reflns_limit_h_min -13
_diffrn_reflns_limit_k_max 20
_diffrn_reflns_limit_k_min -20
_diffrn_reflns_limit_l_max 30
_diffrn_reflns_limit_l_min -29
_diffrn_reflns_number 148426
_diffrn_reflns_point_group_measured_fraction_full 0.999
_diffrn_reflns_point_group_measured_fraction_max 0.996
_diffrn_reflns_theta_full 25.242
_diffrn_reflns_theta_max 25.488
_diffrn_reflns_theta_min 2.213
_diffrn_source 'I\mS HB micro-focus sealed tube'
_exptl_absorpt_coefficient_mu 0.471
_exptl_absorpt_correction_T_max 0.4901
_exptl_absorpt_correction_T_min 0.3813
_exptl_absorpt_correction_type multi-scan
_exptl_absorpt_process_details 'SADABS 2014/5 (Sheldrick, 2014)'
_exptl_crystal_colour purple
_exptl_crystal_density_diffrn 1.402
_exptl_crystal_description plate
_exptl_crystal_F_000 2192
_exptl_crystal_size_max 0.341
_exptl_crystal_size_mid 0.217
_exptl_crystal_size_min 0.031
_refine_diff_density_max 0.888
_refine_diff_density_min -0.531
_refine_diff_density_rms 0.079
_refine_ls_extinction_method none
_refine_ls_goodness_of_fit_ref 1.061
_refine_ls_hydrogen_treatment mixed
_refine_ls_matrix_type full
_refine_ls_number_parameters 615
_refine_ls_number_reflns 9219
_refine_ls_number_restraints 0
_refine_ls_restrained_S_all 1.061
_refine_ls_R_factor_all 0.0710
_refine_ls_R_factor_gt 0.0490
_refine_ls_shift/su_max 0.001
_refine_ls_shift/su_mean 0.000
_refine_ls_structure_factor_coef Fsqd
_refine_ls_weighting_details 'w=1/[\s^2^(Fo^2^)+(0.0207P)^2^+12.8644P] where P=(Fo^2^+2Fc^2^)/3'
_refine_ls_weighting_scheme calc
_refine_ls_wR_factor_gt 0.0905
_refine_ls_wR_factor_ref 0.0977
_reflns_Friedel_coverage 0.000
_reflns_number_gt 7352
_reflns_number_total 9219
_reflns_threshold_expression 'I > 2\s(I)'
_cod_data_source_file c9sc05432d2.cif
_cod_data_source_block mo_CHEM0434_sq
_cod_depositor_comments
;Adding full bibliography for 1556869--1556873.cif.

 Adding full bibliography for 1556869--1556873.cif.
;
_cod_original_cell_volume 4990.1(8)
_cod_original_sg_symbol_H-M 'P 21/c'
_cod_database_code 1556869
_shelx_shelxl_version_number 2014/7
_shelx_space_group_comment
;
The symmetry employed for this shelxl refinement is uniquely defined
by the following loop, which should always be used as a source of
symmetry information in preference to the above space-group names.
They are only intended as comments.
;
_shelx_estimated_absorpt_t_min 0.856
_shelx_estimated_absorpt_t_max 0.986

loop_
_space_group_symop_operation_xyz
'x, y, z'
'-x, y+1/2, -z+1/2'
'-x, -y, -z'
'x, -y-1/2, z-1/2'

loop_
_atom_site_label
_atom_site_type_symbol
_atom_site_fract_x
_atom_site_fract_y
_atom_site_fract_z
_atom_site_U_iso_or_equiv
_atom_site_adp_type
_atom_site_occupancy
_atom_site_site_symmetry_order
_atom_site_calc_flag
_atom_site_refinement_flags_posn
_atom_site_refinement_flags_adp
Ru1 Ru 0.43430(2) 0.73163(2) 0.37480(2) 0.01312(8) Uani 1 1 d . .
N1 N 0.4573(2) 0.74631(15) 0.29546(10) 0.0157(6) Uani 1 1 d . .
N2 N 0.2692(2) 0.69172(15) 0.35350(10) 0.0144(6) Uani 1 1 d . .
N3 N 0.4024(2) 0.72953(16) 0.45383(10) 0.0171(6) Uani 1 1 d . .
N4 N 0.5903(2) 0.78481(14) 0.39610(10) 0.0138(6) Uani 1 1 d . .
C1 C 0.5014(3) 0.63431(19) 0.37586(12) 0.0161(7) Uani 1 1 d . .
C2 C 0.4630(3) 0.5698(2) 0.33755(13) 0.0222(8) Uani 1 1 d . .
H2 H 0.3928 0.5862 0.3136 0.027 Uiso 1 1 calc R U
C3 C 0.5628(3) 0.5503(2) 0.30340(14) 0.0299(9) Uani 1 1 d . .
H3A H 0.5384 0.5084 0.2778 0.036 Uiso 1 1 calc R U
H3B H 0.5822 0.5961 0.2825 0.036 Uiso 1 1 calc R U
C4 C 0.6688(3) 0.5250(2) 0.33992(16) 0.0346(10) Uani 1 1 d . .
H4 H 0.7337 0.5123 0.3178 0.041 Uiso 1 1 calc R U
C5 C 0.7063(3) 0.5911(2) 0.37856(18) 0.0386(10) Uani 1 1 d . .
H5A H 0.7262 0.6371 0.3579 0.046 Uiso 1 1 calc R U
H5B H 0.7762 0.5757 0.4023 0.046 Uiso 1 1 calc R U
C6 C 0.6067(3) 0.6107(2) 0.41265(14) 0.0253(8) Uani 1 1 d . .
H6 H 0.6308 0.6540 0.4378 0.030 Uiso 1 1 calc R U
C7 C 0.5767(4) 0.5394(2) 0.44479(15) 0.0370(10) Uani 1 1 d . .
H7A H 0.6451 0.5240 0.4695 0.044 Uiso 1 1 calc R U
H7B H 0.5121 0.5516 0.4665 0.044 Uiso 1 1 calc R U
C8 C 0.5413(4) 0.4733(2) 0.40631(15) 0.0350(10) Uani 1 1 d . .
H8 H 0.5223 0.4266 0.4272 0.042 Uiso 1 1 calc R U
C9 C 0.4336(3) 0.4989(2) 0.37021(15) 0.0315(9) Uani 1 1 d . .
H9A H 0.3701 0.5117 0.3925 0.038 Uiso 1 1 calc R U
H9B H 0.4067 0.4564 0.3456 0.038 Uiso 1 1 calc R U
C10 C 0.6390(4) 0.4542(2) 0.37163(16) 0.0375(10) Uani 1 1 d . .
H10A H 0.7087 0.4369 0.3948 0.045 Uiso 1 1 calc R U
H10B H 0.6142 0.4118 0.3466 0.045 Uiso 1 1 calc R U
C11 C 0.5555(3) 0.7737(2) 0.27511(12) 0.0186(7) Uani 1 1 d . .
C12 C 0.5410(3) 0.7676(2) 0.21759(13) 0.0240(8) Uani 1 1 d . .
H12 H 0.5961 0.7820 0.1937 0.029 Uiso 1 1 calc R U
C13 C 0.4349(3) 0.7376(2) 0.20375(13) 0.0242(8) Uani 1 1 d . .
H13 H 0.4014 0.7270 0.1683 0.029 Uiso 1 1 calc R U
C14 C 0.3815(3) 0.72431(19) 0.25223(12) 0.0169(7) Uani 1 1 d . .
C15 C 0.2701(3) 0.69398(19) 0.25500(12) 0.0169(7) Uani 1 1 d . .
C16 C 0.1996(3) 0.67640(19) 0.20275(12) 0.0174(7) Uani 1 1 d . .
C17 C 0.1573(3) 0.7355(2) 0.16889(13) 0.0244(8) Uani 1 1 d . .
H17 H 0.1749 0.7875 0.1786 0.029 Uiso 1 1 calc R U
C18 C 0.0900(3) 0.7203(2) 0.12123(14) 0.0287(9) Uani 1 1 d . .
H18 H 0.0615 0.7618 0.0989 0.034 Uiso 1 1 calc R U
C19 C 0.0637(3) 0.6459(3) 0.10563(14) 0.0315(9) Uani 1 1 d . .
C20 C 0.1061(3) 0.5862(2) 0.13914(15) 0.0352(10) Uani 1 1 d . .
H20 H 0.0891 0.5343 0.1291 0.042 Uiso 1 1 calc R U
C21 C 0.1731(3) 0.6017(2) 0.18728(14) 0.0267(8) Uani 1 1 d . .
H21 H 0.2010 0.5602 0.2098 0.032 Uiso 1 1 calc R U
C22 C -0.0126(4) 0.6293(3) 0.05430(16) 0.0507(13) Uani 1 1 d . .
H22A H 0.0072 0.6649 0.0262 0.076 Uiso 1 1 calc R U
H22B H -0.0944 0.6362 0.0604 0.076 Uiso 1 1 calc R U
H22C H 0.0000 0.5761 0.0430 0.076 Uiso 1 1 calc R U
C23 C 0.2186(3) 0.67918(18) 0.30199(12) 0.0154(7) Uani 1 1 d . .
C24 C 0.1039(3) 0.64846(19) 0.30457(12) 0.0172(7) Uani 1 1 d . .
H24 H 0.0502 0.6349 0.2748 0.021 Uiso 1 1 calc R U
C25 C 0.0860(3) 0.64234(19) 0.35662(13) 0.0186(7) Uani 1 1 d . .
H25 H 0.0180 0.6230 0.3703 0.022 Uiso 1 1 calc R U
C26 C 0.1890(3) 0.67051(19) 0.38786(12) 0.0156(7) Uani 1 1 d . .
C27 C 0.2040(3) 0.67515(19) 0.44399(12) 0.0164(7) Uani 1 1 d . .
C28 C 0.1070(3) 0.64879(19) 0.47498(12) 0.0166(7) Uani 1 1 d . .
C29 C -0.0029(3) 0.6827(2) 0.46912(13) 0.0200(7) Uani 1 1 d . .
H29 H -0.0186 0.7235 0.4441 0.024 Uiso 1 1 calc R U
C30 C -0.0897(3) 0.6576(2) 0.49945(13) 0.0216(8) Uani 1 1 d . .
H30 H -0.1644 0.6809 0.4944 0.026 Uiso 1 1 calc R U
C31 C -0.0696(3) 0.5988(2) 0.53715(13) 0.0201(7) Uani 1 1 d . .
C32 C 0.0400(3) 0.5658(2) 0.54275(13) 0.0207(8) Uani 1 1 d . .
H32 H 0.0560 0.5256 0.5683 0.025 Uiso 1 1 calc R U
C33 C 0.1263(3) 0.58945(19) 0.51232(13) 0.0194(7) Uani 1 1 d . .
H33 H 0.2002 0.5649 0.5169 0.023 Uiso 1 1 calc R U
C34 C -0.1634(3) 0.5715(2) 0.57053(15) 0.0288(9) Uani 1 1 d . .
H34A H -0.2394 0.5763 0.5496 0.043 Uiso 1 1 calc R U
H34B H -0.1621 0.6031 0.6031 0.043 Uiso 1 1 calc R U
H34C H -0.1494 0.5175 0.5806 0.043 Uiso 1 1 calc R U
C35 C 0.3039(3) 0.70379(19) 0.47433(12) 0.0173(7) Uani 1 1 d . .
C36 C 0.3156(3) 0.7143(2) 0.53163(13) 0.0217(8) Uani 1 1 d . .
H36 H 0.2595 0.7013 0.5554 0.026 Uiso 1 1 calc R U
C37 C 0.4206(3) 0.7458(2) 0.54520(13) 0.0228(8) Uani 1 1 d . .
H37 H 0.4525 0.7593 0.5804 0.027 Uiso 1 1 calc R U
C38 C 0.4757(3) 0.75547(18) 0.49682(12) 0.0162(7) Uani 1 1 d . .
C39 C 0.5848(3) 0.78974(18) 0.49412(12) 0.0177(7) Uani 1 1 d . .
C40 C 0.6486(3) 0.8133(2) 0.54647(12) 0.0197(7) Uani 1 1 d . .
C41 C 0.7020(3) 0.7590(2) 0.58130(13) 0.0247(8) Uani 1 1 d . .
H41 H 0.6990 0.7061 0.5715 0.030 Uiso 1 1 calc R U
C42 C 0.7600(3) 0.7808(2) 0.63035(13) 0.0274(9) Uani 1 1 d . .
H42 H 0.7969 0.7426 0.6533 0.033 Uiso 1 1 calc R U
C43 C 0.7646(3) 0.8565(2) 0.64607(14) 0.0327(9) Uani 1 1 d . .
C44 C 0.7116(4) 0.9104(3) 0.61115(16) 0.0460(12) Uani 1 1 d . .
H44 H 0.7144 0.9633 0.6211 0.055 Uiso 1 1 calc R U
C45 C 0.6545(4) 0.8895(2) 0.56212(15) 0.0381(10) Uani 1 1 d . .
H45 H 0.6190 0.9280 0.5390 0.046 Uiso 1 1 calc R U
C46 C 0.8259(4) 0.8799(3) 0.70002(16) 0.0534(13) Uani 1 1 d . .
H46A H 0.8956 0.8481 0.7081 0.080 Uiso 1 1 calc R U
H46B H 0.7734 0.8724 0.7280 0.080 Uiso 1 1 calc R U
H46C H 0.8484 0.9343 0.6989 0.080 Uiso 1 1 calc R U
C47 C 0.6361(3) 0.80417(19) 0.44723(12) 0.0181(7) Uani 1 1 d . .
C48 C 0.7465(3) 0.8415(2) 0.44444(13) 0.0209(8) Uani 1 1 d . .
H48 H 0.7964 0.8605 0.4740 0.025 Uiso 1 1 calc R U
C49 C 0.7661(3) 0.8448(2) 0.39257(13) 0.0214(8) Uani 1 1 d . .
H49 H 0.8323 0.8666 0.3787 0.026 Uiso 1 1 calc R U
C50 C 0.6684(3) 0.80890(19) 0.36166(12) 0.0170(7) Uani 1 1 d . .
C51 C 0.6542(3) 0.80290(19) 0.30557(12) 0.0176(7) Uani 1 1 d . .
C52 C 0.7516(3) 0.8334(2) 0.27686(12) 0.0182(7) Uani 1 1 d . .
C53 C 0.8613(3) 0.7999(2) 0.28293(14) 0.0238(8) Uani 1 1 d . .
H53 H 0.8738 0.7546 0.3041 0.029 Uiso 1 1 calc R U
C54 C 0.9530(3) 0.8315(2) 0.25870(14) 0.0252(8) Uani 1 1 d . .
H54 H 1.0270 0.8073 0.2634 0.030 Uiso 1 1 calc R U
C55 C 0.9389(3) 0.8979(2) 0.22777(13) 0.0230(8) Uani 1 1 d . .
C56 C 0.8290(3) 0.9309(2) 0.22112(13) 0.0236(8) Uani 1 1 d . .
H56 H 0.8167 0.9760 0.1997 0.028 Uiso 1 1 calc R U
C57 C 0.7368(3) 0.8993(2) 0.24515(13) 0.0224(8) Uani 1 1 d . .
H57 H 0.6625 0.9230 0.2399 0.027 Uiso 1 1 calc R U
C58 C 1.0389(3) 0.9332(2) 0.20223(16) 0.0349(9) Uani 1 1 d . .
H58A H 1.0448 0.9093 0.1671 0.052 Uiso 1 1 calc R U
H58B H 1.1113 0.9247 0.2254 0.052 Uiso 1 1 calc R U
H58C H 1.0256 0.9887 0.1975 0.052 Uiso 1 1 calc R U
O1 O 0.3584(2) 0.85828(16) 0.36972(10) 0.0289(6) Uani 1 1 d . .
C60 C 0.2929(5) 0.8836(3) 0.32136(19) 0.0618(15) Uani 1 1 d . .
H60A H 0.3453 0.8912 0.2934 0.093 Uiso 1 1 calc R U
H60B H 0.2539 0.9323 0.3280 0.093 Uiso 1 1 calc R U
H60C H 0.2346 0.8445 0.3095 0.093 Uiso 1 1 calc R U
H1O H 0.408(5) 0.888(3) 0.381(2) 0.08(2) Uiso 1 1 d . .
O2 O 0.5235(3) 0.96813(19) 0.39698(14) 0.0587(9) Uani 1 1 d . .
H2O H 0.5385 0.9864 0.4280 0.088 Uiso 1 1 calc R U
C59 C 0.5670(5) 1.0182(4) 0.3590(2) 0.0774(17) Uani 1 1 d . .
H59A H 0.6133 0.9885 0.3355 0.116 Uiso 1 1 calc R U
H59B H 0.6159 1.0578 0.3779 0.116 Uiso 1 1 calc R U
H59C H 0.5018 1.0429 0.3375 0.116 Uiso 1 1 calc R U

loop_
_atom_site_aniso_label
_atom_site_aniso_U_11
_atom_site_aniso_U_22
_atom_site_aniso_U_33
_atom_site_aniso_U_23
_atom_site_aniso_U_13
_atom_site_aniso_U_12
Ru1 0.01071(13) 0.01849(14) 0.00984(12) 0.00020(12) -0.00056(9) -0.00068(12)
N1 0.0135(13) 0.0193(16) 0.0137(13) 0.0024(11) -0.0011(11) 0.0007(11)
N2 0.0138(14) 0.0190(15) 0.0105(13) -0.0015(11) 0.0017(11) 0.0027(11)
N3 0.0155(13) 0.0224(15) 0.0130(13) 0.0010(12) 0.0001(11) -0.0001(13)
N4 0.0142(13) 0.0150(15) 0.0119(13) -0.0003(11) -0.0003(10) -0.0007(11)
C1 0.0161(17) 0.0197(18) 0.0127(16) 0.0015(13) 0.0025(13) -0.0016(14)
C2 0.0219(18) 0.0232(19) 0.0205(18) -0.0033(15) -0.0034(14) 0.0028(15)
C3 0.039(2) 0.029(2) 0.0216(19) -0.0027(16) 0.0050(17) 0.0078(17)
C4 0.023(2) 0.039(2) 0.042(2) -0.0086(19) 0.0046(18) 0.0127(18)
C5 0.019(2) 0.036(2) 0.060(3) -0.005(2) -0.0029(19) 0.0064(17)
C6 0.027(2) 0.023(2) 0.0236(19) -0.0024(15) -0.0090(15) 0.0029(16)
C7 0.052(3) 0.032(2) 0.024(2) 0.0026(17) -0.0101(18) 0.007(2)
C8 0.053(3) 0.022(2) 0.028(2) 0.0035(17) -0.0032(19) -0.0027(19)
C9 0.033(2) 0.027(2) 0.034(2) -0.0016(18) 0.0027(17) -0.0056(18)
C10 0.041(2) 0.030(2) 0.037(2) -0.0092(18) -0.0175(19) 0.0149(19)
C11 0.0144(16) 0.0265(19) 0.0153(16) 0.0041(15) 0.0033(13) -0.0004(15)
C12 0.0209(18) 0.037(2) 0.0148(16) 0.0040(16) 0.0052(14) -0.0034(17)
C13 0.0206(18) 0.039(2) 0.0121(16) 0.0015(16) -0.0012(13) -0.0020(17)
C14 0.0172(16) 0.0197(18) 0.0130(15) 0.0001(14) -0.0015(12) 0.0009(14)
C15 0.0162(17) 0.0191(18) 0.0146(16) 0.0006(14) -0.0018(13) 0.0023(14)
C16 0.0116(16) 0.027(2) 0.0136(16) 0.0005(14) 0.0003(13) -0.0004(14)
C17 0.0217(18) 0.031(2) 0.0200(17) 0.0021(16) 0.0001(14) 0.0000(16)
C18 0.0214(19) 0.043(3) 0.0209(18) 0.0108(17) -0.0033(15) 0.0011(17)
C19 0.023(2) 0.055(3) 0.0162(17) 0.0019(18) -0.0014(15) -0.0020(18)
C20 0.040(2) 0.036(2) 0.028(2) -0.0127(18) -0.0044(18) -0.0072(19)
C21 0.032(2) 0.028(2) 0.0196(18) -0.0008(15) -0.0036(16) 0.0019(16)
C22 0.044(3) 0.081(4) 0.024(2) -0.007(2) -0.0123(19) -0.006(2)
C23 0.0099(15) 0.0201(18) 0.0152(16) 0.0004(13) -0.0041(13) 0.0023(13)
C24 0.0150(17) 0.0222(19) 0.0133(16) -0.0005(14) -0.0046(13) 0.0013(14)
C25 0.0123(16) 0.0218(19) 0.0220(18) 0.0020(14) 0.0034(14) -0.0011(14)
C26 0.0111(16) 0.0191(18) 0.0167(16) 0.0019(13) 0.0013(13) 0.0040(13)
C27 0.0117(16) 0.0198(18) 0.0175(16) 0.0013(14) 0.0008(13) 0.0023(13)
C28 0.0165(17) 0.0215(18) 0.0117(15) -0.0034(13) 0.0014(13) -0.0043(14)
C29 0.0226(18) 0.0212(19) 0.0163(17) 0.0007(14) 0.0024(14) 0.0005(14)
C30 0.0140(17) 0.027(2) 0.0236(18) -0.0018(15) 0.0019(14) 0.0012(14)
C31 0.0212(18) 0.0227(19) 0.0171(17) -0.0036(14) 0.0054(14) -0.0047(15)
C32 0.0225(18) 0.0217(19) 0.0180(17) 0.0044(14) 0.0024(14) 0.0005(15)
C33 0.0151(17) 0.0239(19) 0.0191(17) 0.0008(14) 0.0008(14) 0.0017(14)
C34 0.027(2) 0.031(2) 0.031(2) 0.0019(17) 0.0114(16) -0.0003(17)
C35 0.0166(17) 0.0203(18) 0.0161(16) -0.0001(14) 0.0069(13) -0.0008(14)
C36 0.0223(18) 0.029(2) 0.0145(16) -0.0002(14) 0.0063(14) -0.0030(15)
C37 0.0236(19) 0.032(2) 0.0130(16) -0.0036(14) 0.0015(14) -0.0033(15)
C38 0.0176(17) 0.0173(19) 0.0131(15) -0.0009(13) -0.0016(13) -0.0011(13)
C39 0.0183(17) 0.0180(18) 0.0160(16) -0.0013(13) -0.0021(13) 0.0039(13)
C40 0.0165(17) 0.029(2) 0.0133(16) -0.0007(14) 0.0004(13) -0.0037(15)
C41 0.0243(19) 0.028(2) 0.0213(18) -0.0026(15) 0.0007(15) 0.0021(15)
C42 0.0223(18) 0.041(3) 0.0182(17) 0.0042(16) -0.0019(14) 0.0037(17)
C43 0.031(2) 0.047(3) 0.0191(19) -0.0039(18) -0.0046(16) -0.0053(19)
C44 0.066(3) 0.033(2) 0.036(2) -0.013(2) -0.013(2) -0.006(2)
C45 0.055(3) 0.029(2) 0.026(2) -0.0029(17) -0.0142(19) -0.002(2)
C46 0.058(3) 0.069(3) 0.029(2) -0.011(2) -0.019(2) -0.009(3)
C47 0.0183(17) 0.0189(18) 0.0164(17) -0.0013(14) -0.0014(14) 0.0001(14)
C48 0.0164(17) 0.026(2) 0.0192(17) -0.0012(15) -0.0047(14) -0.0044(15)
C49 0.0159(17) 0.025(2) 0.0239(18) 0.0012(15) 0.0017(14) -0.0066(14)
C50 0.0132(16) 0.0189(18) 0.0188(17) 0.0039(14) 0.0013(13) -0.0003(14)
C51 0.0170(17) 0.0186(17) 0.0174(17) 0.0020(14) 0.0025(14) 0.0025(14)
C52 0.0137(17) 0.0264(19) 0.0146(16) -0.0005(14) 0.0018(13) -0.0027(14)
C53 0.0187(18) 0.029(2) 0.0237(18) 0.0060(15) 0.0006(15) 0.0010(15)
C54 0.0146(18) 0.032(2) 0.030(2) 0.0051(16) 0.0041(15) 0.0001(15)
C55 0.0202(18) 0.027(2) 0.0225(18) -0.0012(15) 0.0044(15) -0.0049(15)
C56 0.029(2) 0.0212(19) 0.0206(18) 0.0039(15) 0.0038(15) -0.0016(16)
C57 0.0187(18) 0.031(2) 0.0177(17) 0.0032(15) 0.0015(14) 0.0020(15)
C58 0.027(2) 0.037(2) 0.042(2) 0.0099(19) 0.0108(18) -0.0052(18)
O1 0.0250(15) 0.0298(16) 0.0296(14) -0.0031(12) -0.0083(12) 0.0005(12)
C60 0.076(4) 0.044(3) 0.057(3) -0.004(2) -0.034(3) 0.020(3)
O2 0.059(2) 0.044(2) 0.070(2) -0.0042(18) -0.0056(19) -0.0094(17)
C59 0.065(4) 0.086(5) 0.084(4) 0.013(4) 0.020(3) -0.015(3)

loop_
_atom_type_symbol
_atom_type_description
_atom_type_scat_dispersion_real
_atom_type_scat_dispersion_imag
_atom_type_scat_source
C C 0.0033 0.0016 'International Tables Vol C Tables 4.2.6.8 and 6.1.1.4'
H H 0.0000 0.0000 'International Tables Vol C Tables 4.2.6.8 and 6.1.1.4'
N N 0.0061 0.0033 'International Tables Vol C Tables 4.2.6.8 and 6.1.1.4'
O O 0.0106 0.0060 'International Tables Vol C Tables 4.2.6.8 and 6.1.1.4'
Cl Cl 0.1484 0.1585 'International Tables Vol C Tables 4.2.6.8 and 6.1.1.4'
Ru Ru -1.2594 0.8363 'International Tables Vol C Tables 4.2.6.8 and 6.1.1.4'

loop_
_geom_angle_atom_site_label_1
_geom_angle_atom_site_label_2
_geom_angle_atom_site_label_3
_geom_angle
C1 Ru1 N1 91.86(12)
C1 Ru1 N4 92.89(12)
N1 Ru1 N4 90.01(10)
C1 Ru1 N3 94.89(12)
N1 Ru1 N3 173.25(11)
N4 Ru1 N3 89.73(10)
C1 Ru1 N2 94.19(12)
N1 Ru1 N2 89.86(10)
N4 Ru1 N2 172.91(10)
N3 Ru1 N2 89.56(10)
C1 Ru1 O1 176.16(12)
N1 Ru1 O1 85.16(9)
N4 Ru1 O1 84.69(10)
N3 Ru1 O1 88.10(10)
N2 Ru1 O1 88.24(10)
C11 N1 C14 106.8(3)
C11 N1 Ru1 126.5(2)
C14 N1 Ru1 126.5(2)
C26 N2 C23 107.1(3)
C26 N2 Ru1 126.5(2)
C23 N2 Ru1 126.4(2)
C35 N3 C38 106.4(2)
C35 N3 Ru1 127.2(2)
C38 N3 Ru1 126.4(2)
C50 N4 C47 107.0(3)
C50 N4 Ru1 126.2(2)
C47 N4 Ru1 126.8(2)
C6 C1 C2 110.7(3)
C6 C1 Ru1 124.5(2)
C2 C1 Ru1 124.7(2)
C1 C2 C9 108.8(3)
C1 C2 C3 109.0(3)
C9 C2 C3 109.7(3)
C1 C2 H2 109.7
C9 C2 H2 109.7
C3 C2 H2 109.7
C4 C3 C2 109.5(3)
C4 C3 H3A 109.8
C2 C3 H3A 109.8
C4 C3 H3B 109.8
C2 C3 H3B 109.8
H3A C3 H3B 108.2
C3 C4 C10 109.6(3)
C3 C4 C5 108.9(3)
C10 C4 C5 109.8(3)
C3 C4 H4 109.5
C10 C4 H4 109.5
C5 C4 H4 109.5
C4 C5 C6 109.6(3)
C4 C5 H5A 109.8
C6 C5 H5A 109.8
C4 C5 H5B 109.8
C6 C5 H5B 109.8
H5A C5 H5B 108.2
C1 C6 C7 109.2(3)
C1 C6 C5 108.9(3)
C7 C6 C5 109.5(3)
C1 C6 H6 109.7
C7 C6 H6 109.7
C5 C6 H6 109.7
C8 C7 C6 109.6(3)
C8 C7 H7A 109.8
C6 C7 H7A 109.8
C8 C7 H7B 109.8
C6 C7 H7B 109.8
H7A C7 H7B 108.2
C7 C8 C10 110.8(3)
C7 C8 C9 107.8(3)
C10 C8 C9 109.3(3)
C7 C8 H8 109.7
C10 C8 H8 109.7
C9 C8 H8 109.7
C8 C9 C2 109.7(3)
C8 C9 H9A 109.7
C2 C9 H9A 109.7
C8 C9 H9B 109.7
C2 C9 H9B 109.7
H9A C9 H9B 108.2
C4 C10 C8 109.9(3)
C4 C10 H10A 109.7
C8 C10 H10A 109.7
C4 C10 H10B 109.7
C8 C10 H10B 109.7
H10A C10 H10B 108.2
N1 C11 C51 125.5(3)
N1 C11 C12 109.2(3)
C51 C11 C12 125.4(3)
C13 C12 C11 107.4(3)
C13 C12 H12 126.3
C11 C12 H12 126.3
C12 C13 C14 107.6(3)
C12 C13 H13 126.2
C14 C13 H13 126.2
N1 C14 C15 125.6(3)
N1 C14 C13 109.1(3)
C15 C14 C13 125.3(3)
C23 C15 C14 125.7(3)
C23 C15 C16 117.2(3)
C14 C15 C16 117.1(3)
C21 C16 C17 117.9(3)
C21 C16 C15 121.4(3)
C17 C16 C15 120.6(3)
C18 C17 C16 121.2(4)
C18 C17 H17 119.4
C16 C17 H17 119.4
C19 C18 C17 121.0(3)
C19 C18 H18 119.5
C17 C18 H18 119.5
C18 C19 C20 118.3(3)
C18 C19 C22 121.0(4)
C20 C19 C22 120.8(4)
C19 C20 C21 120.7(4)
C19 C20 H20 119.6
C21 C20 H20 119.6
C16 C21 C20 120.9(3)
C16 C21 H21 119.6
C20 C21 H21 119.6
C19 C22 H22A 109.5
C19 C22 H22B 109.5
H22A C22 H22B 109.5
C19 C22 H22C 109.5
H22A C22 H22C 109.5
H22B C22 H22C 109.5
N2 C23 C15 125.6(3)
N2 C23 C24 108.9(3)
C15 C23 C24 125.5(3)
C25 C24 C23 107.8(3)
C25 C24 H24 126.1
C23 C24 H24 126.1
C24 C25 C26 107.5(3)
C24 C25 H25 126.3
C26 C25 H25 126.3
N2 C26 C27 126.0(3)
N2 C26 C25 108.8(3)
C27 C26 C25 125.1(3)
C26 C27 C35 125.0(3)
C26 C27 C28 118.6(3)
C35 C27 C28 116.4(3)
C33 C28 C29 117.7(3)
C33 C28 C27 119.7(3)
C29 C28 C27 122.6(3)
C30 C29 C28 120.7(3)
C30 C29 H29 119.6
C28 C29 H29 119.6
C29 C30 C31 121.3(3)
C29 C30 H30 119.3
C31 C30 H30 119.3
C32 C31 C30 117.5(3)
C32 C31 C34 120.9(3)
C30 C31 C34 121.6(3)
C33 C32 C31 121.8(3)
C33 C32 H32 119.1
C31 C32 H32 119.1
C32 C33 C28 121.0(3)
C32 C33 H33 119.5
C28 C33 H33 119.5
C31 C34 H34A 109.5
C31 C34 H34B 109.5
H34A C34 H34B 109.5
C31 C34 H34C 109.5
H34A C34 H34C 109.5
H34B C34 H34C 109.5
N3 C35 C27 125.5(3)
N3 C35 C36 109.5(3)
C27 C35 C36 124.9(3)
C37 C36 C35 107.2(3)
C37 C36 H36 126.4
C35 C36 H36 126.4
C36 C37 C38 107.5(3)
C36 C37 H37 126.3
C38 C37 H37 126.3
N3 C38 C39 125.9(3)
N3 C38 C37 109.4(3)
C39 C38 C37 124.6(3)
C47 C39 C38 125.4(3)
C47 C39 C40 118.4(3)
C38 C39 C40 116.2(3)
C45 C40 C41 117.8(3)
C45 C40 C39 121.1(3)
C41 C40 C39 121.0(3)
C40 C41 C42 121.0(3)
C40 C41 H41 119.5
C42 C41 H41 119.5
C43 C42 C41 121.0(3)
C43 C42 H42 119.5
C41 C42 H42 119.5
C42 C43 C44 117.7(3)
C42 C43 C46 120.9(4)
C44 C43 C46 121.4(4)
C43 C44 C45 121.8(4)
C43 C44 H44 119.1
C45 C44 H44 119.1
C40 C45 C44 120.6(4)
C40 C45 H45 119.7
C44 C45 H45 119.7
C43 C46 H46A 109.5
C43 C46 H46B 109.5
H46A C46 H46B 109.5
C43 C46 H46C 109.5
H46A C46 H46C 109.5
H46B C46 H46C 109.5
N4 C47 C39 125.7(3)
N4 C47 C48 109.0(3)
C39 C47 C48 125.3(3)
C49 C48 C47 107.6(3)
C49 C48 H48 126.2
C47 C48 H48 126.2
C48 C49 C50 107.5(3)
C48 C49 H49 126.2
C50 C49 H49 126.2
N4 C50 C51 126.0(3)
N4 C50 C49 108.8(3)
C51 C50 C49 125.1(3)
C50 C51 C11 125.4(3)
C50 C51 C52 116.0(3)
C11 C51 C52 118.6(3)
C53 C52 C57 117.6(3)
C53 C52 C51 121.6(3)
C57 C52 C51 120.7(3)
C54 C53 C52 121.1(3)
C54 C53 H53 119.4
C52 C53 H53 119.4
C53 C54 C55 121.4(3)
C53 C54 H54 119.3
C55 C54 H54 119.3
C54 C55 C56 117.7(3)
C54 C55 C58 121.5(3)
C56 C55 C58 120.8(3)
C55 C56 C57 121.2(3)
C55 C56 H56 119.4
C57 C56 H56 119.4
C56 C57 C52 121.1(3)
C56 C57 H57 119.5
C52 C57 H57 119.5
C55 C58 H58A 109.5
C55 C58 H58B 109.5
H58A C58 H58B 109.5
C55 C58 H58C 109.5
H58A C58 H58C 109.5
H58B C58 H58C 109.5
C60 O1 Ru1 119.5(2)
C60 O1 H1O 113(4)
Ru1 O1 H1O 109(4)
O1 C60 H60A 109.5
O1 C60 H60B 109.5
H60A C60 H60B 109.5
O1 C60 H60C 109.5
H60A C60 H60C 109.5
H60B C60 H60C 109.5
C59 O2 H2O 109.5
O2 C59 H59A 109.5
O2 C59 H59B 109.5
H59A C59 H59B 109.5
O2 C59 H59C 109.5
H59A C59 H59C 109.5
H59B C59 H59C 109.5

loop_
_geom_bond_atom_site_label_1
_geom_bond_atom_site_label_2
_geom_bond_distance
Ru1 C1 1.856(3)
Ru1 N1 2.045(3)
Ru1 N4 2.047(2)
Ru1 N3 2.048(2)
Ru1 N2 2.049(3)
Ru1 O1 2.364(3)
N1 C11 1.374(4)
N1 C14 1.376(4)
N2 C26 1.376(4)
N2 C23 1.378(4)
N3 C35 1.370(4)
N3 C38 1.376(4)
N4 C50 1.374(4)
N4 C47 1.376(4)
C1 C6 1.507(4)
C1 C2 1.511(5)
C2 C9 1.533(5)
C2 C3 1.541(5)
C2 H2 1.0000
C3 C4 1.517(5)
C3 H3A 0.9900
C3 H3B 0.9900
C4 C10 1.520(6)
C4 C5 1.535(5)
C4 H4 1.0000
C5 C6 1.538(5)
C5 H5A 0.9900
C5 H5B 0.9900
C6 C7 1.534(5)
C6 H6 1.0000
C7 C8 1.527(5)
C7 H7A 0.9900
C7 H7B 0.9900
C8 C10 1.527(6)
C8 C9 1.529(5)
C8 H8 1.0000
C9 H9A 0.9900
C9 H9B 0.9900
C10 H10A 0.9900
C10 H10B 0.9900
C11 C51 1.402(4)
C11 C12 1.436(4)
C12 C13 1.345(5)
C12 H12 0.9500
C13 C14 1.434(4)
C13 H13 0.9500
C14 C15 1.398(4)
C15 C23 1.394(4)
C15 C16 1.501(4)
C16 C21 1.378(5)
C16 C17 1.388(5)
C17 C18 1.383(5)
C17 H17 0.9500
C18 C19 1.372(6)
C18 H18 0.9500
C19 C20 1.390(6)
C19 C22 1.511(5)
C20 C21 1.391(5)
C20 H20 0.9500
C21 H21 0.9500
C22 H22A 0.9800
C22 H22B 0.9800
C22 H22C 0.9800
C23 C24 1.436(4)
C24 C25 1.344(4)
C24 H24 0.9500
C25 C26 1.442(4)
C25 H25 0.9500
C26 C27 1.401(4)
C27 C35 1.407(4)
C27 C28 1.497(4)
C28 C33 1.393(5)
C28 C29 1.394(5)
C29 C30 1.387(5)
C29 H29 0.9500
C30 C31 1.392(5)
C30 H30 0.9500
C31 C32 1.384(5)
C31 C34 1.509(5)
C32 C33 1.377(5)
C32 H32 0.9500
C33 H33 0.9500
C34 H34A 0.9800
C34 H34B 0.9800
C34 H34C 0.9800
C35 C36 1.438(4)
C36 C37 1.344(5)
C36 H36 0.9500
C37 C38 1.433(4)
C37 H37 0.9500
C38 C39 1.401(5)
C39 C47 1.390(4)
C39 C40 1.494(4)
C40 C45 1.378(5)
C40 C41 1.385(5)
C41 C42 1.391(5)
C41 H41 0.9500
C42 C43 1.371(5)
C42 H42 0.9500
C43 C44 1.380(6)
C43 C46 1.516(5)
C44 C45 1.382(5)
C44 H44 0.9500
C45 H45 0.9500
C46 H46A 0.9800
C46 H46B 0.9800
C46 H46C 0.9800
C47 C48 1.438(5)
C48 C49 1.341(5)
C48 H48 0.9500
C49 C50 1.444(4)
C49 H49 0.9500
C50 C51 1.401(4)
C51 C52 1.491(4)
C52 C53 1.389(5)
C52 C57 1.392(5)
C53 C54 1.385(5)
C53 H53 0.9500
C54 C55 1.387(5)
C54 H54 0.9500
C55 C56 1.387(5)
C55 C58 1.506(5)
C56 C57 1.388(5)
C56 H56 0.9500
C57 H57 0.9500
C58 H58A 0.9800
C58 H58B 0.9800
C58 H58C 0.9800
O1 C60 1.431(5)
O1 H1O 0.80(5)
C60 H60A 0.9800
C60 H60B 0.9800
C60 H60C 0.9800
O2 C59 1.415(6)
O2 H2O 0.8400
C59 H59A 0.9800
C59 H59B 0.9800
C59 H59C 0.9800
